data_2200786
loop_
_publ_author_name
'Ilia A. Guzei'
'Makwena J. Moloto'
'James Darkwa'

_publ_section_title
;
 Bis(<i>p</i>-chlorothiophenolato)bis(tri-<i>n</i>-butylphosphine)nickel(II)
;
_journal_issue 12
_journal_name_full 'Acta Crystallographica Section E'
_journal_page_first m568
_journal_page_last m569
_journal_paper_doi 10.1107/S1600536801018554
_journal_volume 57
_journal_year 2001
_chemical_formula_sum 'C36 H62 Cl2 Ni P2 S2'
_chemical_formula_weight 750.53
_chemical_name_systematic
;
 ?
;
_space_group_IT_number 2
_symmetry_cell_setting triclinic
_symmetry_space_group_name_Hall '-P 1'
_symmetry_space_group_name_H-M 'P -1'
_cell_angle_alpha 75.4198(10)
_cell_angle_beta 83.3078(10)
_cell_angle_gamma 84.9883(10)
_cell_formula_units_Z 1
_cell_length_a 8.6314(7)
_cell_length_b 10.3062(8)
_cell_length_c 11.9720(9)
_cell_measurement_reflns_used 564
_cell_measurement_temperature 173(2)
_cell_measurement_theta_max 24.0
_cell_measurement_theta_min 2.0
_cell_volume 1021.81(14)
_computing_cell_refinement 'SAINT (Bruker, 1997)'
_computing_data_collection 'SMART (Bruker, 1997)'
_computing_data_reduction 'SHELXTL (Bruker, 1997)'
_computing_molecular_graphics SHELXTL
_computing_publication_material SHELXTL
_computing_structure_refinement 'SHELXL97 (Sheldrick, 1997)'
_computing_structure_solution 'SHELXS97 (Sheldrick, 1997)'
_diffrn_ambient_temperature 173(2)
_diffrn_measured_fraction_theta_full .921
_diffrn_measured_fraction_theta_max .921
_diffrn_measurement_device_type 'CCD area-detector'
_diffrn_measurement_method 'phi and omega scans'
_diffrn_radiation_monochromator graphite
_diffrn_radiation_source 'fine-focus sealed tube'
_diffrn_radiation_type MoK\a
_diffrn_radiation_wavelength .71073
_diffrn_reflns_av_R_equivalents .0000
_diffrn_reflns_av_sigmaI/netI .0377
_diffrn_reflns_limit_h_max 10
_diffrn_reflns_limit_h_min -10
_diffrn_reflns_limit_k_max 12
_diffrn_reflns_limit_k_min -12
_diffrn_reflns_limit_l_max 14
_diffrn_reflns_limit_l_min 0
_diffrn_reflns_number 3843
_diffrn_reflns_theta_full 26.37
_diffrn_reflns_theta_max 26.37
_diffrn_reflns_theta_min 1.77
_exptl_absorpt_coefficient_mu .809
_exptl_absorpt_correction_T_max .7380
_exptl_absorpt_correction_T_min .6879
_exptl_absorpt_correction_type empirical
_exptl_absorpt_process_details
;
(SADABS; Blessing, 1995)
;
_exptl_crystal_colour red
_exptl_crystal_density_diffrn 1.220
_exptl_crystal_density_method 'not measured'
_exptl_crystal_description block
_exptl_crystal_F_000 402
_exptl_crystal_size_max .50
_exptl_crystal_size_mid .40
_exptl_crystal_size_min .40
_refine_diff_density_max 1.803
_refine_diff_density_min -.450
_refine_ls_extinction_method none
_refine_ls_goodness_of_fit_ref 1.071
_refine_ls_hydrogen_treatment constr
_refine_ls_matrix_type full
_refine_ls_number_parameters 199
_refine_ls_number_reflns 3843
_refine_ls_number_restraints 0
_refine_ls_restrained_S_all 1.071
_refine_ls_R_factor_all .0533
_refine_ls_R_factor_gt .0425
_refine_ls_shift/su_max .000
_refine_ls_shift/su_mean .000
_refine_ls_structure_factor_coef Fsqd
_refine_ls_weighting_details 'calc w=1/[\s^2^(Fo^2^)+(0.0676P)^2^+0.4884P] where P=(Fo^2^+2Fc^2^)/3'
_refine_ls_weighting_scheme calc
_refine_ls_wR_factor_ref .1258
_reflns_number_gt 3133
_reflns_number_total 3843
_reflns_threshold_expression I>2\s(I)
_cod_data_source_file wn6066.cif
_cod_data_source_block I
_cod_depositor_comments
;
The following automatic conversions were performed:
'_symmetry_cell_setting' value 'Triclinic' changed to 'triclinic'
according to '/home/saulius/struct/CIF-dictionaries/cif_core.dic'
dictionary named 'cif_core.dic' version 2.4.1 from 2010-06-29.

Automatic conversion script
Id: cif_fix_enum 1527 2010-12-29 10:47:43Z saulius 

The following automatic conversions were performed:

'_symmetry_cell_setting' value 'Triclinic' changed to 'triclinic'
according to /home/saulius/struct/CIF-dictionaries/cif_core.dic
dictionary named 'cif_core.dic' version 2.4.1 from
2010-06-29.

'_exptl_absorpt_correction_type' value 'Empirical'
changed to 'empirical' according to
/home/saulius/struct/CIF-dictionaries/cif_core.dic dictionary named
'cif_core.dic' version 2.4.1 from 2010-06-29.

Automatic conversion script
Id: cif_fix_values 1715 2011-07-08 13:25:40Z adriana 
;
_cod_original_sg_symbol_H-M P-1
_cod_database_code 2200786

loop_
_symmetry_equiv_pos_as_xyz
'x, y, z'
'-x, -y, -z'

loop_
_atom_site_label
_atom_site_fract_x
_atom_site_fract_y
_atom_site_fract_z
_atom_site_U_iso_or_equiv
_atom_site_adp_type
_atom_site_calc_flag
_atom_site_refinement_flags
_atom_site_occupancy
_atom_site_disorder_assembly
_atom_site_disorder_group
_atom_site_type_symbol
Ni .5000 1.0000 1.0000 .02636(16) Uani d S 1 . . Ni
Cl -.05114(13) 1.23270(14) 1.43178(10) .0810(4) Uani d . 1 . . Cl
S1 .31798(8) 1.16564(7) .96548(7) .0354(2) Uani d . 1 . . S
P1 .35809(8) .88901(7) .91402(6) .02870(19) Uani d . 1 . . P
C1 .2195(3) 1.1784(3) 1.0989(3) .0358(7) Uani d . 1 . . C
C2 .2107(3) 1.0730(3) 1.1969(3) .0416(7) Uani d . 1 . . C
H2 .2614 .9884 1.1933 .050 Uiso calc R 1 . . H
C3 .1298(4) 1.0881(4) 1.3003(3) .0523(9) Uani d . 1 . . C
H3 .1252 1.0153 1.3672 .063 Uiso calc R 1 . . H
C4 .0554(4) 1.2127(4) 1.3034(3) .0533(9) Uani d . 1 . . C
C5 .0616(4) 1.3188(4) 1.2082(4) .0541(9) Uani d . 1 . . C
H5 .0099 1.4028 1.2128 .065 Uiso calc R 1 . . H
C6 .1428(3) 1.3041(3) 1.1059(3) .0449(8) Uani d . 1 . . C
H6 .1475 1.3781 1.0398 .054 Uiso calc R 1 . . H
C7 .2730(3) .9878(3) .7838(3) .0364(7) Uani d . 1 . . C
H7A .2200 .9272 .7502 .044 Uiso calc R 1 . . H
H7B .1928 1.0539 .8060 .044 Uiso calc R 1 . . H
C8 .3922(4) 1.0619(3) .6918(3) .0416(7) Uani d . 1 . . C
H8A .4743 .9964 .6710 .050 Uiso calc R 1 . . H
H8B .4427 1.1251 .7242 .050 Uiso calc R 1 . . H
C9 .3190(5) 1.1398(4) .5828(3) .0607(10) Uani d . 1 . . C
H9A .2698 1.0760 .5503 .073 Uiso calc R 1 . . H
H9B .2354 1.2036 .6044 .073 Uiso calc R 1 . . H
C10 .4329(6) 1.2163(5) .4906(3) .0860(15) Uani d . 1 . . C
H10A .4802 1.2817 .5212 .129 Uiso calc R 1 . . H
H10B .3781 1.2635 .4234 .129 Uiso calc R 1 . . H
H10C .5149 1.1538 .4672 .129 Uiso calc R 1 . . H
C11 .4451(3) .7374(3) .8717(2) .0313(6) Uani d . 1 . . C
H11A .5373 .7633 .8153 .038 Uiso calc R 1 . . H
H11B .4840 .6748 .9414 .038 Uiso calc R 1 . . H
C12 .3426(3) .6604(3) .8188(3) .0363(7) Uani d . 1 . . C
H12A .3072 .7195 .7463 .044 Uiso calc R 1 . . H
H12B .2489 .6342 .8734 .044 Uiso calc R 1 . . H
C13 .4302(4) .5348(3) .7923(3) .0394(7) Uani d . 1 . . C
H13A .5338 .5592 .7511 .047 Uiso calc R 1 . . H
H13B .4478 .4690 .8664 .047 Uiso calc R 1 . . H
C14 .3451(5) .4689(3) .7192(3) .0548(9) Uani d . 1 . . C
H14A .2464 .4372 .7623 .082 Uiso calc R 1 . . H
H14B .4104 .3927 .7013 .082 Uiso calc R 1 . . H
H14C .3237 .5344 .6469 .082 Uiso calc R 1 . . H
C15 .1870(3) .8321(3) 1.0142(3) .0351(6) Uani d . 1 . . C
H15A .1283 .9108 1.0352 .042 Uiso calc R 1 . . H
H15B .1176 .7908 .9744 .042 Uiso calc R 1 . . H
C16 .2288(3) .7305(3) 1.1251(3) .0376(7) Uani d . 1 . . C
H16A .2658 .6441 1.1063 .045 Uiso calc R 1 . . H
H16B .3158 .7632 1.1556 .045 Uiso calc R 1 . . H
C17 .0916(4) .7065(3) 1.2191(3) .0482(8) Uani d . 1 . . C
H17A .0523 .7933 1.2363 .058 Uiso calc R 1 . . H
H17B .0059 .6707 1.1897 .058 Uiso calc R 1 . . H
C18 .1359(5) .6088(4) 1.3304(3) .0632(10) Uani d . 1 . . C
H18A .1782 .5236 1.3134 .095 Uiso calc R 1 . . H
H18B .0431 .5928 1.3863 .095 Uiso calc R 1 . . H
H18C .2151 .6468 1.3631 .095 Uiso calc R 1 . . H

loop_
_atom_site_aniso_label
_atom_site_aniso_U_11
_atom_site_aniso_U_22
_atom_site_aniso_U_33
_atom_site_aniso_U_12
_atom_site_aniso_U_13
_atom_site_aniso_U_23
Ni .0223(3) .0269(3) .0312(3) .00032(19) -.00663(19) -.0084(2)
Cl .0665(7) .1186(10) .0648(7) .0182(6) -.0032(5) -.0446(7)
S1 .0316(4) .0327(4) .0442(4) .0055(3) -.0133(3) -.0121(3)
P1 .0251(4) .0288(4) .0339(4) -.0004(3) -.0088(3) -.0086(3)
C1 .0220(13) .0385(16) .0534(19) -.0017(12) -.0098(13) -.0206(14)
C2 .0306(15) .0439(17) .055(2) -.0039(13) -.0055(14) -.0202(16)
C3 .0405(18) .065(2) .058(2) -.0077(17) -.0049(16) -.0248(18)
C4 .0337(17) .078(3) .060(2) .0004(17) -.0045(16) -.041(2)
C5 .0360(18) .060(2) .081(3) .0078(16) -.0152(18) -.043(2)
C6 .0305(15) .0481(18) .065(2) .0030(14) -.0139(15) -.0283(17)
C7 .0390(16) .0337(15) .0404(16) .0028(13) -.0176(13) -.0115(13)
C8 .0507(19) .0390(16) .0369(17) .0020(14) -.0122(14) -.0102(13)
C9 .086(3) .055(2) .040(2) .003(2) -.0218(19) -.0049(17)
C10 .140(5) .068(3) .042(2) -.005(3) -.005(3) -.002(2)
C11 .0268(14) .0317(14) .0372(15) -.0004(11) -.0074(12) -.0104(12)
C12 .0343(15) .0351(15) .0435(17) -.0039(13) -.0076(13) -.0147(13)
C13 .0429(17) .0323(15) .0444(18) -.0009(13) -.0067(14) -.0114(13)
C14 .071(2) .0411(18) .060(2) -.0028(17) -.0160(19) -.0223(17)
C15 .0242(14) .0358(15) .0474(17) -.0013(12) -.0047(12) -.0137(13)
C16 .0295(15) .0358(15) .0470(18) -.0051(12) .0013(13) -.0108(13)
C17 .0400(18) .0456(18) .056(2) -.0054(15) .0089(16) -.0127(16)
C18 .072(3) .062(2) .052(2) -.010(2) .0131(19) -.0136(19)

loop_
_atom_type_symbol
_atom_type_description
_atom_type_scat_dispersion_real
_atom_type_scat_dispersion_imag
_atom_type_scat_source
Ni Ni .3393 1.1124 'International Tables Vol C Tables 4.2.6.8 and 6.1.1.4'
Cl Cl .1484 .1585 'International Tables Vol C Tables 4.2.6.8 and 6.1.1.4'
S S .1246 .1234 'International Tables Vol C Tables 4.2.6.8 and 6.1.1.4'
P P .1023 .0942 'International Tables Vol C Tables 4.2.6.8 and 6.1.1.4'
C C .0033 .0016 'International Tables Vol C Tables 4.2.6.8 and 6.1.1.4'
H H .0000 .0000 'International Tables Vol C Tables 4.2.6.8 and 6.1.1.4'

loop_
_geom_angle_atom_site_label_1
_geom_angle_atom_site_label_2
_geom_angle_atom_site_label_3
_geom_angle_site_symmetry_1
_geom_angle_site_symmetry_3
_geom_angle
_geom_angle_publ_flag
S1 Ni S1 2_677 . 180.00(4) ?
S1 Ni P1 2_677 . 93.43(3) ?
S1 Ni P1 . . 86.57(3) yes
S1 Ni P1 2_677 2_677 86.57(3) ?
S1 Ni P1 . 2_677 93.43(3) ?
P1 Ni P1 . 2_677 180.00(3) ?
C1 S1 Ni . . 107.70(11) ?
C7 P1 C15 . . 103.37(14) ?
C7 P1 C11 . . 103.70(14) ?
C15 P1 C11 . . 104.52(13) ?
C7 P1 Ni . . 116.13(10) ?
C15 P1 Ni . . 108.05(10) ?
C11 P1 Ni . . 119.39(9) ?
C2 C1 C6 . . 118.4(3) ?
C2 C1 S1 . . 123.9(2) ?
C6 C1 S1 . . 117.7(3) ?
C1 C2 C3 . . 121.6(3) ?
C2 C3 C4 . . 118.3(4) ?
C5 C4 C3 . . 121.7(3) ?
C5 C4 Cl . . 119.3(3) ?
C3 C4 Cl . . 119.0(3) ?
C4 C5 C6 . . 120.0(3) ?
C5 C6 C1 . . 120.0(3) ?
C8 C7 P1 . . 113.5(2) ?
C7 C8 C9 . . 112.4(3) ?
C10 C9 C8 . . 113.9(4) ?
C12 C11 P1 . . 118.0(2) ?
C11 C12 C13 . . 111.5(2) ?
C14 C13 C12 . . 113.6(3) ?
C16 C15 P1 . . 113.17(19) ?
C17 C16 C15 . . 113.0(3) ?
C18 C17 C16 . . 112.5(3) ?

loop_
_geom_bond_atom_site_label_1
_geom_bond_atom_site_label_2
_geom_bond_site_symmetry_2
_geom_bond_distance
_geom_bond_publ_flag
Ni S1 2_677 2.2093(7) ?
Ni S1 . 2.2093(7) yes
Ni P1 . 2.2361(7) yes
Ni P1 2_677 2.2361(7) ?
Cl C4 . 1.746(3) ?
S1 C1 . 1.749(3) ?
P1 C7 . 1.829(3) ?
P1 C15 . 1.830(3) ?
P1 C11 . 1.835(3) ?
C1 C2 . 1.383(5) ?
C1 C6 . 1.420(4) ?
C2 C3 . 1.385(4) ?
C3 C4 . 1.392(5) ?
C4 C5 . 1.366(6) ?
C5 C6 . 1.375(5) ?
C7 C8 . 1.518(4) ?
C8 C9 . 1.524(5) ?
C9 C10 . 1.500(6) ?
C11 C12 . 1.523(4) ?
C12 C13 . 1.526(4) ?
C13 C14 . 1.517(4) ?
C15 C16 . 1.528(4) ?
C16 C17 . 1.527(4) ?
C17 C18 . 1.520(5) ?
